data_7056413
loop_
_publ_author_name
'Liu, Tianlin'
'Qi, Xiujuan'
'Wang, Kangcai'
'Zhang, Jiaheng'
'Zhang, Wenquan'
'Zhang, Qinghua'

_publ_section_title
;
 Green primary energetic materials based on
 N-(3-nitro-1-(trinitromethyl)-1H-1,2,4-triazol-5-yl)nitramide
;
_journal_name_full 'New J. Chem.'
_journal_paper_doi 10.1039/C7NJ01917C
_journal_year 2017
_chemical_formula_moiety 'C3 N9 O10, H2 O, H5 N2'
_chemical_formula_sum 'C3 H7 N11 O11'
_chemical_formula_weight 373.20
_chemical_name_systematic
;
 ? 
;
_space_group_crystal_system monoclinic
_space_group_IT_number 4
_space_group_name_Hall 'P 2yb'
_space_group_name_H-M_alt 'P 1 21 1'
_symmetry_space_group_name_Hall 'P 2yb'
_symmetry_space_group_name_H-M 'P 1 21 1'
_atom_sites_solution_hydrogens difmap
_audit_creation_date 2017-07-09
_audit_creation_method
;
Olex2 1.2-beta
(compiled 2017.07.04 svn.r3439 for OlexSys, GUI svn.r5361)
;
_audit_update_record
;
2017-07-09 deposited with the CCDC.
2017-07-12 downloaded from the CCDC.
;
_cell_angle_alpha 90
_cell_angle_beta 94.923(3)
_cell_angle_gamma 90
_cell_formula_units_Z 2
_cell_length_a 8.2280(4)
_cell_length_b 7.3357(3)
_cell_length_c 11.3167(5)
_cell_measurement_reflns_used 2730
_cell_measurement_temperature 296(2)
_cell_measurement_theta_max 27.39
_cell_measurement_theta_min 2.48
_cell_volume 680.54(5)
_computing_cell_refinement 'SAINT v7.68A (Bruker, 2009)'
_computing_data_reduction 'SAINT v7.68A (Bruker, 2009)'
_computing_molecular_graphics 'Olex2 (Dolomanov et al., 2009)'
_computing_publication_material 'Olex2 (Dolomanov et al., 2009)'
_computing_structure_refinement 'ShelXL (Sheldrick, 2015)'
_computing_structure_solution 'ShelXT (Sheldrick, 2015)'
_diffrn_ambient_temperature 296.15
_diffrn_measured_fraction_theta_full 0.998
_diffrn_measured_fraction_theta_max 0.999
_diffrn_measurement_device_type 'Bruker APEX-II CCD'
_diffrn_measurement_method '\f and \w scans'
_diffrn_radiation_type MoK\a
_diffrn_radiation_wavelength 0.71073
_diffrn_reflns_av_R_equivalents 0.0753
_diffrn_reflns_av_unetI/netI 0.0697
_diffrn_reflns_Laue_measured_fraction_full 0.998
_diffrn_reflns_Laue_measured_fraction_max 0.999
_diffrn_reflns_limit_h_max 10
_diffrn_reflns_limit_h_min -9
_diffrn_reflns_limit_k_max 9
_diffrn_reflns_limit_k_min -9
_diffrn_reflns_limit_l_max 14
_diffrn_reflns_limit_l_min -14
_diffrn_reflns_number 6258
_diffrn_reflns_point_group_measured_fraction_full 0.990
_diffrn_reflns_point_group_measured_fraction_max 0.981
_diffrn_reflns_theta_full 25.242
_diffrn_reflns_theta_max 27.465
_diffrn_reflns_theta_min 1.806
_exptl_absorpt_coefficient_mu 0.180
_exptl_absorpt_correction_T_max 0.7456
_exptl_absorpt_correction_T_min 0.6812
_exptl_absorpt_correction_type multi-scan
_exptl_absorpt_process_details
;
SADABS-2008/1 (Bruker,2008) was used for absorption correction.
wR2(int) was 0.0505 before and 0.0392 after correction.
The Ratio of minimum to maximum transmission is 0.9136.
The \l/2 correction factor is 0.0015.
;
_exptl_crystal_colour 'clear whiteish colourless'
_exptl_crystal_colour_lustre clear
_exptl_crystal_colour_modifier whiteish
_exptl_crystal_colour_primary colourless
_exptl_crystal_density_diffrn 1.821
_exptl_crystal_density_method 'not measured'
_exptl_crystal_description block
_exptl_crystal_F_000 380
_exptl_crystal_size_max 0.24
_exptl_crystal_size_mid 0.22
_exptl_crystal_size_min 0.2
_refine_diff_density_max 0.181
_refine_diff_density_min -0.223
_refine_diff_density_rms 0.052
_refine_ls_abs_structure_details
;
 Flack x determined using 957 quotients [(I+)-(I-)]/[(I+)+(I-)]
 (Parsons, Flack and Wagner, Acta Cryst. B69 (2013) 249-259).
;
_refine_ls_abs_structure_Flack 0.0(7)
_refine_ls_extinction_method none
_refine_ls_goodness_of_fit_ref 0.956
_refine_ls_hydrogen_treatment mixed
_refine_ls_matrix_type full
_refine_ls_number_parameters 244
_refine_ls_number_reflns 3060
_refine_ls_number_restraints 1
_refine_ls_restrained_S_all 0.956
_refine_ls_R_factor_all 0.0505
_refine_ls_R_factor_gt 0.0369
_refine_ls_shift/su_max 0.000
_refine_ls_shift/su_mean 0.000
_refine_ls_structure_factor_coef Fsqd
_refine_ls_weighting_details 'w=1/[\s^2^(Fo^2^)+(0.0419P)^2^] where P=(Fo^2^+2Fc^2^)/3'
_refine_ls_weighting_scheme calc
_refine_ls_wR_factor_gt 0.0735
_refine_ls_wR_factor_ref 0.0776
_reflns_Friedel_coverage 0.821
_reflns_Friedel_fraction_full 0.980
_reflns_Friedel_fraction_max 0.960
_reflns_number_gt 2575
_reflns_number_total 3060
_reflns_threshold_expression 'I > 2\s(I)'
_cod_data_source_file c7nj01917c2.cif
_cod_data_source_block mo_2016281_0m
_cod_database_code 7056413
_shelx_shelxl_version_number 2014/7
_shelx_space_group_comment
;
The symmetry employed for this shelxl refinement is uniquely defined
by the following loop, which should always be used as a source of
symmetry information in preference to the above space-group names.
They are only intended as comments.
;
_olex2_refinement_description
;
1. Fixed Uiso
 At 1.5 times of:
  All N(H,H) groups, All N(H,H,H) groups, All O(H,H) groups
2.a Free rotating group:
 O1W(H1WA,H1WB)
;
_olex2_submission_special_instructions 'No special instructions were received'

loop_
_space_group_symop_operation_xyz
'x, y, z'
'-x, y+1/2, -z'

loop_
_atom_site_label
_atom_site_type_symbol
_atom_site_fract_x
_atom_site_fract_y
_atom_site_fract_z
_atom_site_U_iso_or_equiv
_atom_site_adp_type
_atom_site_occupancy
_atom_site_site_symmetry_order
_atom_site_calc_flag
_atom_site_refinement_flags_posn
_atom_site_disorder_assembly
_atom_site_disorder_group
O1 O 0.1718(3) 0.2560(4) 0.5112(2) 0.0719(7) Uani 1 1 d . . .
O1W O 1.0390(2) 1.0594(3) 0.80338(18) 0.0515(5) Uani 1 1 d . . .
H1WA H 1.1049 1.0637 0.7496 0.077 Uiso 1 1 d G . .
H1WB H 0.9484 1.0155 0.7747 0.077 Uiso 1 1 d G . .
O2 O 0.0222(3) 0.4166(4) 0.6211(3) 0.0796(8) Uani 1 1 d . . .
O3 O 0.5008(3) 0.4988(4) 0.48172(19) 0.0636(7) Uani 1 1 d . . .
O4 O 0.2750(4) 0.6410(3) 0.43071(18) 0.0704(8) Uani 1 1 d . A 2
O5 O 0.3992(3) -0.0574(3) 0.8812(2) 0.0574(6) Uani 1 1 d . . .
O6 O 0.6186(3) 0.0526(3) 0.97226(18) 0.0505(5) Uani 1 1 d . . .
O7 O 0.2106(3) 0.8058(3) 0.62512(19) 0.0600(6) Uani 1 1 d . . .
O8 O 0.2161(3) 0.6385(3) 0.78236(17) 0.0549(6) Uani 1 1 d . . .
O9 O 0.7382(3) 0.8795(3) 0.7478(2) 0.0581(6) Uani 1 1 d . B 1
O10 O 0.7972(3) 0.6439(3) 0.8548(2) 0.0790(9) Uani 1 1 d . . .
N1 N 0.1472(3) 0.3783(3) 0.5780(2) 0.0466(6) Uani 1 1 d . . .
N2 N 0.3671(3) 0.5518(3) 0.49702(18) 0.0429(6) Uani 1 1 d . . .
N3 N 0.2341(3) 0.6674(3) 0.67893(19) 0.0375(5) Uani 1 1 d . . .
N4 N 0.4080(3) 0.3992(3) 0.69161(18) 0.0336(5) Uani 1 1 d . . .
N5 N 0.3686(3) 0.2356(3) 0.74094(18) 0.0327(5) Uani 1 1 d . . .
N6 N 0.5043(3) 0.0578(3) 0.89601(19) 0.0367(5) Uani 1 1 d . . .
N7 N 0.6088(3) 0.3485(3) 0.82933(17) 0.0307(5) Uani 1 1 d . . .
N8 N 0.5876(3) 0.6386(3) 0.71557(19) 0.0387(5) Uani 1 1 d . . .
N9 N 0.7132(3) 0.7194(3) 0.7753(2) 0.0412(6) Uani 1 1 d . . .
C1 C 0.2967(3) 0.4968(4) 0.6146(2) 0.0321(6) Uani 1 1 d . . .
C2 C 0.5502(3) 0.4698(4) 0.7493(2) 0.0305(5) Uani 1 1 d . . .
C3 C 0.4932(3) 0.2169(3) 0.8189(2) 0.0298(5) Uani 1 1 d . . .
N10 N 1.0918(3) 0.8173(3) 1.0019(2) 0.0360(5) Uani 1 1 d . . .
H10A H 1.082(4) 0.694(5) 0.991(3) 0.054 Uiso 1 1 d R . .
H10B H 1.108(4) 0.870(5) 0.929(3) 0.054 Uiso 1 1 d R . .
H10C H 1.182(4) 0.848(4) 1.056(3) 0.054 Uiso 1 1 d R . .
N11 N 0.9495(3) 0.9038(4) 1.0425(2) 0.0424(6) Uani 1 1 d . . .
H11A H 0.953(5) 0.871(5) 1.116(4) 0.064 Uiso 1 1 d R . .
H11B H 0.868(5) 0.855(5) 1.003(3) 0.064 Uiso 1 1 d R . .

loop_
_atom_site_aniso_label
_atom_site_aniso_U_11
_atom_site_aniso_U_22
_atom_site_aniso_U_33
_atom_site_aniso_U_23
_atom_site_aniso_U_13
_atom_site_aniso_U_12
O1 0.0817(18) 0.0544(15) 0.0755(15) -0.0248(13) -0.0175(14) -0.0172(13)
O1W 0.0418(13) 0.0571(13) 0.0551(11) -0.0036(11) 0.0017(10) -0.0077(11)
O2 0.0382(14) 0.085(2) 0.114(2) -0.0107(17) -0.0061(15) -0.0144(13)
O3 0.0534(14) 0.0930(19) 0.0456(11) -0.0036(12) 0.0115(11) -0.0033(14)
O4 0.118(2) 0.0563(14) 0.0351(10) 0.0079(11) -0.0047(12) 0.0281(15)
O5 0.0504(13) 0.0489(14) 0.0702(14) 0.0182(11) -0.0107(11) -0.0209(11)
O6 0.0459(12) 0.0477(12) 0.0544(11) 0.0165(11) -0.0155(10) -0.0035(10)
O7 0.0837(17) 0.0437(13) 0.0520(12) 0.0031(11) 0.0025(12) 0.0209(12)
O8 0.0685(15) 0.0606(14) 0.0374(10) -0.0029(10) 0.0142(10) -0.0023(12)
O9 0.0582(14) 0.0402(12) 0.0725(14) 0.0124(11) -0.0148(12) -0.0203(10)
O10 0.0776(19) 0.0471(14) 0.1003(19) 0.0206(14) -0.0615(16) -0.0202(13)
N1 0.0398(15) 0.0423(15) 0.0536(14) 0.0042(12) -0.0194(12) -0.0060(11)
N2 0.0588(16) 0.0398(12) 0.0291(10) -0.0043(10) -0.0015(11) -0.0023(12)
N3 0.0343(12) 0.0415(14) 0.0360(11) -0.0022(10) -0.0006(9) -0.0016(10)
N4 0.0318(11) 0.0320(11) 0.0348(10) 0.0039(9) -0.0089(9) -0.0053(9)
N5 0.0308(11) 0.0306(11) 0.0357(10) 0.0021(9) -0.0030(9) -0.0048(9)
N6 0.0353(12) 0.0338(12) 0.0403(11) 0.0051(10) -0.0015(10) -0.0022(10)
N7 0.0274(10) 0.0312(11) 0.0326(10) 0.0017(9) -0.0029(8) -0.0025(9)
N8 0.0361(13) 0.0354(12) 0.0420(11) 0.0077(10) -0.0110(10) -0.0111(10)
N9 0.0383(13) 0.0334(12) 0.0495(13) 0.0022(10) -0.0105(11) -0.0073(11)
C1 0.0306(13) 0.0317(13) 0.0324(11) 0.0009(10) -0.0068(10) -0.0023(10)
C2 0.0250(12) 0.0365(14) 0.0290(11) -0.0025(10) -0.0027(9) -0.0047(10)
C3 0.0281(13) 0.0299(12) 0.0308(11) 0.0017(10) -0.0003(10) -0.0023(10)
N10 0.0305(12) 0.0327(12) 0.0439(12) -0.0047(10) -0.0019(10) -0.0003(10)
N11 0.0330(13) 0.0449(14) 0.0492(13) -0.0030(12) 0.0028(11) 0.0032(11)

loop_
_atom_type_symbol
_atom_type_description
_atom_type_scat_dispersion_real
_atom_type_scat_dispersion_imag
_atom_type_scat_source
C C 0.0033 0.0016 'International Tables Vol C Tables 4.2.6.8 and 6.1.1.4'
H H 0.0000 0.0000 'International Tables Vol C Tables 4.2.6.8 and 6.1.1.4'
N N 0.0061 0.0033 'International Tables Vol C Tables 4.2.6.8 and 6.1.1.4'
O O 0.0106 0.0060 'International Tables Vol C Tables 4.2.6.8 and 6.1.1.4'

loop_
_geom_angle_atom_site_label_1
_geom_angle_atom_site_label_2
_geom_angle_atom_site_label_3
_geom_angle
O1 N1 O2 128.5(3)
O1 N1 C1 114.7(3)
O2 N1 C1 116.7(3)
O3 N2 O4 128.4(3)
O3 N2 C1 117.2(2)
O4 N2 C1 114.4(2)
O7 N3 O8 128.0(3)
O7 N3 C1 119.5(2)
O8 N3 C1 112.6(2)
N5 N4 C1 122.2(2)
N5 N4 C2 110.69(19)
C2 N4 C1 125.4(2)
C3 N5 N4 99.7(2)
O5 N6 O6 125.0(2)
O5 N6 C3 118.0(2)
O6 N6 C3 116.9(2)
C2 N7 C3 101.96(19)
N9 N8 C2 117.2(2)
O9 N9 N8 115.8(2)
O10 N9 O9 121.4(2)
O10 N9 N8 122.7(2)
N1 C1 N2 105.4(2)
N1 C1 N3 107.0(2)
N2 C1 N3 110.8(2)
N4 C1 N1 110.1(2)
N4 C1 N2 113.2(2)
N4 C1 N3 110.12(18)
N7 C2 N4 108.1(2)
N7 C2 N8 137.2(2)
N8 C2 N4 114.6(2)
N5 C3 N6 119.8(2)
N5 C3 N7 119.4(2)
N7 C3 N6 120.9(2)

loop_
_geom_bond_atom_site_label_1
_geom_bond_atom_site_label_2
_geom_bond_distance
O1 N1 1.201(4)
O2 N1 1.208(4)
O3 N2 1.194(4)
O4 N2 1.211(3)
O5 N6 1.210(3)
O6 N6 1.221(3)
O7 N3 1.191(3)
O8 N3 1.211(3)
O9 N9 1.237(3)
O10 N9 1.220(3)
N1 C1 1.535(3)
N2 C1 1.550(3)
N3 C1 1.558(3)
N4 N5 1.374(3)
N4 C1 1.405(3)
N4 C2 1.390(3)
N5 C3 1.302(3)
N6 C3 1.455(3)
N7 C2 1.331(3)
N7 C3 1.353(3)
N8 N9 1.326(3)
N8 C2 1.339(3)
N10 N11 1.441(3)
